data_4077678
loop_
_publ_author_name
'Shafiq, Faisal'
'Szalda, David J.'
'Creutz, Carol'
'Bullock, R. Morris'

_publ_section_title
;
 Water-Soluble Tungsten Hydrides:&#x00A0; Synthesis, Structures, and
 Reactions of (C5H4CO2H)(CO)3WH and Related Complexes
;
_journal_issue 5
_journal_name_full Organometallics
_journal_page_first 824
_journal_paper_doi 10.1021/om990778x
_journal_volume 19
_journal_year 2000
_chemical_compound_source CH2Cl2/ET2O
_chemical_formula_moiety '(C16 H36 N 1+), (C9 H5 O5 W 1-) '
_chemical_formula_structural '[N (C4H9)4] [W (C5 H4 C O2 H) (C O)3)]'
_chemical_formula_sum 'C25 H41 N O5 W'
_chemical_formula_weight 619.44
_chemical_name_systematic
;
  ?
;
_space_group_IT_number 2
_symmetry_cell_setting triclinic
_symmetry_space_group_name_Hall '-P 1'
_symmetry_space_group_name_H-M 'P -1'
_atom_sites_solution_hydrogens geom
_atom_sites_solution_primary Patterson
_atom_sites_solution_secondary difmap
_audit_creation_method SHELXL
_cell_angle_alpha 99.18(2)
_cell_angle_beta 105.12(2)
_cell_angle_gamma 102.030(10)
_cell_formula_units_Z 2
_cell_length_a 9.775(2)
_cell_length_b 11.127(2)
_cell_length_c 13.440(2)
_cell_measurement_reflns_used 25
_cell_measurement_temperature 293(2)
_cell_measurement_theta_max 18
_cell_measurement_theta_min 15
_cell_volume 1344.3(5)
_computing_cell_refinement 'CAD-4 (Enraf-Nonius, 1977)'
_computing_data_collection 'CAD-4 (Enraf-Nonius, 1977)'
_computing_data_reduction 'XCAD4VAX (Sheldrick, 1993)'
_computing_molecular_graphics 'ORTEPIII (Burnett & Johnson, 1996)'
_computing_structure_refinement 'SHELXL-93 (Sheldrick, 1993)'
_computing_structure_solution 'SHELX-76 (Sheldrick, 1976)'
_diffrn_ambient_temperature 293(2)
_diffrn_measurement_device 'Enraf Nonius CAD-4'
_diffrn_measurement_method \q/2\q
_diffrn_radiation_monochromator graphite
_diffrn_radiation_source 'fine-focus sealed tube'
_diffrn_radiation_type MoK\a
_diffrn_radiation_wavelength 0.71073
_diffrn_reflns_av_R_equivalents 0.0000
_diffrn_reflns_av_sigmaI/netI 0.0582
_diffrn_reflns_limit_h_max 13
_diffrn_reflns_limit_h_min 0
_diffrn_reflns_limit_k_max 15
_diffrn_reflns_limit_k_min -15
_diffrn_reflns_limit_l_max 17
_diffrn_reflns_limit_l_min -18
_diffrn_reflns_number 7815
_diffrn_reflns_theta_max 29.99
_diffrn_reflns_theta_min 2.21
_diffrn_standards_decay_% '15% decay corrected'
_diffrn_standards_interval_time 60
_diffrn_standards_number 3
_exptl_absorpt_coefficient_mu 4.329
_exptl_absorpt_correction_T_max .673
_exptl_absorpt_correction_T_min .534
_exptl_absorpt_correction_type psi-scan
_exptl_absorpt_process_details
;
North, A. C. T., Phillips, D. C. & Mathews, F. S. (1968). ActaCryst. A24,
351-359
;
_exptl_crystal_colour yellow-brown
_exptl_crystal_density_diffrn 1.530
_exptl_crystal_description block
_exptl_crystal_F_000 624
_exptl_crystal_size_max .66
_exptl_crystal_size_mid .57
_exptl_crystal_size_min .50
_refine_diff_density_max 1.561
_refine_diff_density_min -0.756
_refine_diff_density_rms 0.127
_refine_ls_extinction_method none
_refine_ls_goodness_of_fit_all 1.053
_refine_ls_goodness_of_fit_obs 1.107
_refine_ls_hydrogen_treatment 'xyz refined on anion with a common U'
_refine_ls_matrix_type full
_refine_ls_number_parameters 305
_refine_ls_number_reflns 7813
_refine_ls_number_restraints 0
_refine_ls_restrained_S_all 1.055
_refine_ls_restrained_S_obs 1.107
_refine_ls_R_factor_all 0.0869
_refine_ls_R_factor_obs 0.0361
_refine_ls_shift/esd_max -0.014
_refine_ls_shift/esd_mean 0.001
_refine_ls_structure_factor_coef Fsqd
_refine_ls_weighting_details 'w=1/[\s^2^(Fo^2^)+(0.0451P)^2^+0.4428P] where P=(Fo^2^+2Fc^2^)/3'
_refine_ls_weighting_scheme calc
_refine_ls_wR_factor_all 0.0915
_refine_ls_wR_factor_obs 0.0797
_reflns_number_observed 5472
_reflns_number_total 7815
_reflns_observed_criterion >2sigma(I)
_cod_data_source_file om990778x.cif
_cod_data_source_block wcocpacc
_cod_depositor_comments
;
The following automatic conversions were performed:

'_symmetry_cell_setting' value 'Triclinic' changed to 'triclinic'
according to /home/saulius/struct/CIF-dictionaries/cif_core.dic
dictionary named 'cif_core.dic' version 2.4.2 from 2011-04-26.

Automatic conversion script
Id: cif_fix_values 1715 2011-07-08 13:25:40Z adriana 

The following automatic conversions were performed:

'_refine_ls_weighting_scheme' value 'calc
w=1/[\s^2^(Fo^2^)+(0.0451P)^2^+0.4428P] where P=(Fo^2^+2Fc^2^)/3' was
changed to 'calc'. New tag '_refine_ls_weighting_details' was
created. The value of the new tag was set to
'w=1/[\s^2^(Fo^2^)+(0.0451P)^2^+0.4428P] where P=(Fo^2^+2Fc^2^)/3'.

Automatic conversion script
Id: cif_fix_values 3143 2015-03-26 13:38:13Z robertas 
;
_cod_original_cell_volume 1344.3(4)
_cod_original_sg_symbol_H-M P_-1
_cod_database_code 4077678

loop_
_symmetry_equiv_pos_as_xyz
'x, y, z'
'-x, -y, -z'

loop_
_atom_site_aniso_label
_atom_site_aniso_U_11
_atom_site_aniso_U_22
_atom_site_aniso_U_33
_atom_site_aniso_U_23
_atom_site_aniso_U_13
_atom_site_aniso_U_12
W 0.05159(11) 0.03989(10) 0.03783(9) 0.00644(6) 0.01406(7) 0.01217(7)
C1 0.064(3) 0.041(2) 0.042(2) 0.009(2) 0.012(2) 0.013(2)
O1 0.112(3) 0.057(2) 0.050(2) -0.008(2) 0.016(2) 0.018(2)
C2 0.058(3) 0.057(3) 0.045(2) 0.011(2) 0.020(2) 0.017(2)
O2 0.064(3) 0.103(3) 0.075(3) 0.018(2) 0.018(2) 0.038(2)
C3 0.062(3) 0.058(3) 0.064(3) 0.019(3) 0.030(3) 0.022(3)
O3 0.099(3) 0.094(3) 0.112(4) 0.054(3) 0.066(3) 0.031(3)
C4 0.062(3) 0.058(3) 0.053(3) 0.012(2) 0.018(2) 0.029(3)
C5 0.078(4) 0.073(4) 0.062(3) 0.011(3) 0.032(3) 0.037(3)
C6 0.100(5) 0.057(3) 0.045(3) -0.004(2) 0.020(3) 0.030(3)
C7 0.082(4) 0.038(3) 0.053(3) 0.004(2) 0.012(3) 0.016(3)
C8 0.071(3) 0.034(2) 0.049(3) 0.008(2) 0.017(2) 0.016(2)
C9 0.058(3) 0.035(2) 0.057(3) 0.011(2) 0.012(2) 0.011(2)
O92 0.068(2) 0.045(2) 0.058(2) 0.004(2) 0.016(2) 0.000(2)
O91 0.067(2) 0.064(2) 0.045(2) 0.010(2) 0.008(2) 0.001(2)
N1 0.042(2) 0.033(2) 0.035(2) 0.0065(14) 0.0088(14) 0.0063(14)
C11 0.043(2) 0.041(2) 0.038(2) 0.010(2) 0.007(2) 0.008(2)
C12 0.078(4) 0.043(3) 0.050(3) 0.015(2) 0.005(3) 0.016(3)
C13 0.063(3) 0.064(3) 0.054(3) 0.025(2) 0.020(2) 0.022(3)
C14 0.114(6) 0.079(5) 0.097(5) 0.043(4) 0.016(4) 0.043(4)
C21 0.053(3) 0.045(2) 0.039(2) 0.001(2) 0.013(2) 0.011(2)
C22 0.062(3) 0.048(3) 0.059(3) 0.003(2) 0.027(3) 0.005(2)
C23 0.068(4) 0.069(4) 0.063(3) 0.002(3) 0.026(3) 0.017(3)
C24 0.061(3) 0.071(4) 0.078(4) 0.005(3) 0.016(3) 0.021(3)
C31 0.060(3) 0.033(2) 0.045(2) 0.006(2) 0.020(2) 0.009(2)
C32 0.064(3) 0.050(3) 0.054(3) 0.019(2) 0.019(2) 0.023(2)
C33 0.110(5) 0.056(3) 0.082(4) 0.038(3) 0.055(4) 0.041(3)
C34 0.148(8) 0.108(6) 0.154(8) 0.091(6) 0.093(7) 0.081(6)
C41 0.041(2) 0.043(2) 0.047(2) 0.008(2) 0.011(2) 0.008(2)
C42 0.051(3) 0.055(3) 0.059(3) 0.011(2) 0.021(2) 0.011(2)
C43 0.052(3) 0.067(3) 0.072(4) 0.019(3) 0.022(3) 0.016(3)
C44 0.071(4) 0.105(6) 0.107(6) 0.026(5) 0.046(4) 0.025(4)

loop_
_atom_site_label
_atom_site_type_symbol
_atom_site_fract_x
_atom_site_fract_y
_atom_site_fract_z
_atom_site_U_iso_or_equiv
_atom_site_thermal_displace_type
_atom_site_occupancy
_atom_site_calc_flag
_atom_site_refinement_flags
W W 0.13306(2) 0.18476(2) 0.207747(14) 0.04327(7) Uani 1 d .
C1 C 0.1685(6) 0.3277(4) 0.3216(4) 0.0500(11) Uani 1 d .
O1 O 0.1863(5) 0.4114(4) 0.3922(3) 0.0777(12) Uani 1 d .
C2 C -0.0540(6) 0.2183(5) 0.1489(4) 0.0526(11) Uani 1 d .
O2 O -0.1683(5) 0.2360(5) 0.1126(3) 0.0791(12) Uani 1 d .
C3 C 0.2125(6) 0.2983(5) 0.1302(4) 0.0576(13) Uani 1 d .
O3 O 0.2633(6) 0.3650(5) 0.0832(4) 0.0900(15) Uani 1 d .
C4 C 0.2749(6) 0.0642(5) 0.2972(4) 0.0560(12) Uani 1 d .
H4 H 0.3497(65) 0.0983(57) 0.3649(49) 0.076(3) Uiso 1 d .
C5 C 0.2856(7) 0.0453(6) 0.1941(5) 0.066(2) Uani 1 d .
H5 H 0.3678(67) 0.0728(57) 0.1689(48) 0.076(3) Uiso 1 d .
C6 C 0.1455(8) -0.0160(6) 0.1228(5) 0.068(2) Uani 1 d .
H6 H 0.1210(68) -0.0357(59) 0.0589(50) 0.076(3) Uiso 1 d .
C7 C 0.0438(7) -0.0360(5) 0.1795(4) 0.0600(13) Uani 1 d .
H7 H -0.0763(67) -0.0783(56) 0.1541(47) 0.076(3) Uiso 1 d .
C8 C 0.1254(6) 0.0133(4) 0.2901(4) 0.0514(11) Uani 1 d .
C9 C 0.0672(6) 0.0091(4) 0.3786(4) 0.0513(11) Uani 1 d .
O92 O -0.0615(4) -0.0535(3) 0.3650(3) 0.0604(9) Uani 1 d .
O91 O 0.1555(4) 0.0673(4) 0.4711(3) 0.0630(9) Uani 1 d .
H91 H 0.1137(61) 0.0423(55) 0.5409(49) 0.076(3) Uiso 1 d .
N1 N 0.7046(4) 0.5687(3) 0.2624(3) 0.0378(7) Uani 1 d .
C11 C 0.6093(5) 0.5890(4) 0.1616(3) 0.0423(9) Uani 1 d .
H111 H 0.6358(5) 0.5484(4) 0.1026(3) 0.076(3) Uiso 1 calc R
H112 H 0.5079(5) 0.5469(4) 0.1526(3) 0.076(3) Uiso 1 calc R
C12 C 0.6184(7) 0.7244(5) 0.1557(4) 0.0592(13) Uani 1 d .
H121 H 0.5892(7) 0.7657(5) 0.2129(4) 0.076(3) Uiso 1 calc R
H122 H 0.7192(7) 0.7678(5) 0.1644(4) 0.076(3) Uiso 1 calc R
C13 C 0.5208(6) 0.7332(5) 0.0515(4) 0.0576(12) Uani 1 d .
H131 H 0.5447(6) 0.6854(5) -0.0056(4) 0.076(3) Uiso 1 calc R
H132 H 0.4194(6) 0.6954(5) 0.0456(4) 0.076(3) Uiso 1 calc R
C14 C 0.5367(9) 0.8666(7) 0.0395(6) 0.094(2) Uani 1 d .
H141 H 0.4726(9) 0.8673(7) -0.0279(6) 0.076(3) Uiso 1 calc R
H142 H 0.6365(9) 0.9039(7) 0.0437(6) 0.076(3) Uiso 1 calc R
H143 H 0.5112(9) 0.9139(7) 0.0949(6) 0.076(3) Uiso 1 calc R
C21 C 0.6699(5) 0.6346(4) 0.3583(4) 0.0470(10) Uani 1 d .
H211 H 0.7367(5) 0.6242(4) 0.4219(4) 0.076(3) Uiso 1 calc R
H212 H 0.6895(5) 0.7241(4) 0.3601(4) 0.076(3) Uiso 1 calc R
C22 C 0.5152(6) 0.5888(5) 0.3614(4) 0.0571(13) Uani 1 d .
H221 H 0.5021(6) 0.5068(5) 0.3790(4) 0.076(3) Uiso 1 calc R
H222 H 0.4467(6) 0.5795(5) 0.2921(4) 0.076(3) Uiso 1 calc R
C23 C 0.4823(7) 0.6822(6) 0.4439(5) 0.0670(15) Uani 1 d .
H231 H 0.3912(7) 0.6421(6) 0.4552(5) 0.076(3) Uiso 1 calc R
H232 H 0.5599(7) 0.7004(6) 0.5104(5) 0.076(3) Uiso 1 calc R
C24 C 0.4692(7) 0.8049(6) 0.4132(5) 0.072(2) Uani 1 d .
H241 H 0.4487(7) 0.8580(6) 0.4681(5) 0.076(3) Uiso 1 calc R
H242 H 0.3908(7) 0.7881(6) 0.3483(5) 0.076(3) Uiso 1 calc R
H243 H 0.5597(7) 0.8465(6) 0.4036(5) 0.076(3) Uiso 1 calc R
C31 C 0.6739(5) 0.4283(4) 0.2536(4) 0.0459(10) Uani 1 d .
H31 H 0.6897(5) 0.3899(4) 0.1890(4) 0.076(3) Uiso 1 calc R
H312 H 0.5711(5) 0.3958(4) 0.2471(4) 0.076(3) Uiso 1 calc R
C32 C 0.7658(6) 0.3871(5) 0.3451(4) 0.0541(12) Uani 1 d .
H321 H 0.8665(6) 0.4032(5) 0.3435(4) 0.076(3) Uiso 1 calc R
H322 H 0.7654(6) 0.4363(5) 0.4114(4) 0.076(3) Uiso 1 calc R
C33 C 0.7074(8) 0.2481(5) 0.3397(5) 0.072(2) Uani 1 d .
H331 H 0.6091(8) 0.2331(5) 0.3463(5) 0.076(3) Uiso 1 calc R
H332 H 0.7013(8) 0.1993(5) 0.2714(5) 0.076(3) Uiso 1 calc R
C34 C 0.8035(10) 0.2050(8) 0.4254(7) 0.112(3) Uani 1 d .
H341 H 0.7635(10) 0.1169(8) 0.4198(7) 0.076(3) Uiso 1 calc R
H342 H 0.8082(10) 0.2522(8) 0.4932(7) 0.076(3) Uiso 1 calc R
H343 H 0.9004(10) 0.2184(8) 0.4184(7) 0.076(3) Uiso 1 calc R
C41 C 0.8660(5) 0.6257(4) 0.2785(4) 0.0452(10) Uani 1 d .
H411 H 0.8843(5) 0.7168(4) 0.2938(4) 0.076(3) Uiso 1 calc R
H412 H 0.9230(5) 0.6037(4) 0.3404(4) 0.076(3) Uiso 1 calc R
C42 C 0.9217(5) 0.5863(5) 0.1877(4) 0.0548(12) Uani 1 d .
H421 H 0.8712(5) 0.6128(5) 0.1261(4) 0.076(3) Uiso 1 calc R
H422 H 0.9026(5) 0.4952(5) 0.1698(4) 0.076(3) Uiso 1 calc R
C43 C 1.0858(6) 0.6464(6) 0.2184(5) 0.0626(13) Uani 1 d .
H431 H 1.1058(6) 0.7351(6) 0.2512(5) 0.076(3) Uiso 1 calc R
H432 H 1.1369(6) 0.6066(6) 0.2703(5) 0.076(3) Uiso 1 calc R
C44 C 1.1439(8) 0.6349(8) 0.1263(6) 0.090(2) Uani 1 d .
H441 H 1.2476(8) 0.6741(8) 0.1498(6) 0.076(3) Uiso 1 calc R
H442 H 1.0953(8) 0.6757(8) 0.0753(6) 0.076(3) Uiso 1 calc R
H443 H 1.1263(8) 0.5473(8) 0.0944(6) 0.076(3) Uiso 1 calc R

loop_
_atom_type_symbol
_atom_type_description
_atom_type_scat_dispersion_real
_atom_type_scat_dispersion_imag
_atom_type_scat_source
W W -0.8490 6.8722 'International Tables Vol C Tables 4.2.6.8 and 6.1.1.4'
O O 0.0106 0.0060 'International Tables Vol C Tables 4.2.6.8 and 6.1.1.4'
N N 0.0061 0.0033 'International Tables Vol C Tables 4.2.6.8 and 6.1.1.4'
C C 0.0033 0.0016 'International Tables Vol C Tables 4.2.6.8 and 6.1.1.4'
H H 0.0000 0.0000 'International Tables Vol C Tables 4.2.6.8 and 6.1.1.4'

loop_
_geom_angle_atom_site_label_1
_geom_angle_atom_site_label_2
_geom_angle_atom_site_label_3
_geom_angle
_geom_angle_publ_flag
C1 W C3 88.8(2) y
C1 W C2 86.3(2) y
C3 W C2 87.2(2) y
C1 W C8 103.9(2) ?
C3 W C8 154.1(2) ?
C2 W C8 115.6(2) ?
C1 W C7 135.5(2) ?
C3 W C7 135.5(2) ?
C2 W C7 96.8(2) ?
C8 W C7 35.7(2) ?
C1 W C4 100.3(2) ?
C3 W C4 121.1(2) ?
C2 W C4 150.8(2) ?
C8 W C4 35.2(2) ?
C7 W C4 58.8(2) ?
C1 W C6 157.7(2) ?
C3 W C6 103.7(2) ?
C2 W C6 112.3(2) ?
C8 W C6 57.7(2) ?
C7 W C6 34.5(2) ?
C4 W C6 57.5(2) ?
C1 W C5 127.1(2) ?
C3 W C5 96.6(2) ?
C2 W C5 146.3(2) ?
C8 W C5 57.6(2) ?
C7 W C5 57.8(2) ?
C4 W C5 34.4(2) ?
C6 W C5 34.3(2) ?
O1 C1 W 177.3(5) ?
O2 C2 W 178.7(5) ?
O3 C3 W 178.1(5) ?
C5 C4 C8 107.6(5) ?
C5 C4 W 73.6(3) ?
C8 C4 W 71.9(3) ?
C5 C4 H4 130.9(36) ?
C8 C4 H4 121.4(36) ?
W C4 H4 123.4(37) ?
C4 C5 C6 108.7(6) ?
C4 C5 W 72.0(3) ?
C6 C5 W 72.8(3) ?
C4 C5 H5 130.3(38) ?
C6 C5 H5 120.8(37) ?
W C5 H5 117.1(37) ?
C7 C6 C5 109.2(5) ?
C7 C6 W 71.9(3) ?
C5 C6 W 72.9(3) ?
C7 C6 H6 122.1(47) ?
C5 C6 H6 128.7(47) ?
W C6 H6 119.4(46) ?
C6 C7 C8 106.6(5) ?
C6 C7 W 73.6(3) ?
C8 C7 W 71.8(3) ?
C6 C7 H7 132.4(31) ?
C8 C7 H7 121.0(31) ?
W C7 H7 119.0(31) ?
C4 C8 C7 107.8(5) ?
C4 C8 C9 125.8(5) ?
C7 C8 C9 126.4(5) ?
C4 C8 W 72.9(3) ?
C7 C8 W 72.5(3) ?
C9 C8 W 121.5(3) ?
O92 C9 O91 122.2(5) ?
O92 C9 C8 120.8(5) ?
O91 C9 C8 116.9(5) ?
C9 O91 H91 114.3(29) ?
C31 N1 C11 107.1(3) ?
C31 N1 C41 110.6(3) ?
C11 N1 C41 111.3(3) ?
C31 N1 C21 111.2(3) ?
C11 N1 C21 110.3(3) ?
C41 N1 C21 106.4(3) ?
C12 C11 N1 115.9(4) ?
C12 C11 H111 108.3(3) ?
N1 C11 H111 108.3(2) ?
C12 C11 H112 108.3(3) ?
N1 C11 H112 108.3(2) ?
H111 C11 H112 107.4 ?
C13 C12 C11 111.3(4) ?
C13 C12 H121 109.4(3) ?
C11 C12 H121 109.4(3) ?
C13 C12 H122 109.4(3) ?
C11 C12 H122 109.4(3) ?
H121 C12 H122 108.0 ?
C14 C13 C12 112.6(5) ?
C14 C13 H131 109.1(4) ?
C12 C13 H131 109.1(3) ?
C14 C13 H132 109.1(4) ?
C12 C13 H132 109.1(3) ?
H131 C13 H132 107.8 ?
C13 C14 H141 109.5(4) ?
C13 C14 H142 109.5(4) ?
H141 C14 H142 109.5 ?
C13 C14 H143 109.5(4) ?
H141 C14 H143 109.5 ?
H142 C14 H143 109.5 ?
C22 C21 N1 115.7(4) ?
C22 C21 H211 108.3(3) ?
N1 C21 H211 108.3(2) ?
C22 C21 H212 108.3(3) ?
N1 C21 H212 108.3(2) ?
H211 C21 H212 107.4 ?
C21 C22 C23 110.8(4) ?
C21 C22 H221 109.5(3) ?
C23 C22 H221 109.5(3) ?
C21 C22 H222 109.5(3) ?
C23 C22 H222 109.5(3) ?
H221 C22 H222 108.1 ?
C24 C23 C22 114.2(5) ?
C24 C23 H231 108.7(3) ?
C22 C23 H231 108.7(3) ?
C24 C23 H232 108.7(3) ?
C22 C23 H232 108.7(3) ?
H231 C23 H232 107.6 ?
C23 C24 H241 109.5(3) ?
C23 C24 H242 109.5(3) ?
H241 C24 H242 109.5 ?
C23 C24 H243 109.5(3) ?
H241 C24 H243 109.5 ?
H242 C24 H243 109.5 ?
N1 C31 C32 115.6(4) ?
N1 C31 H31 108.4(2) ?
C32 C31 H31 108.4(3) ?
N1 C31 H312 108.4(2) ?
C32 C31 H312 108.4(3) ?
H31 C31 H312 107.4 ?
C33 C32 C31 111.4(5) ?
C33 C32 H321 109.3(3) ?
C31 C32 H321 109.3(3) ?
C33 C32 H322 109.3(3) ?
C31 C32 H322 109.3(3) ?
H321 C32 H322 108.0 ?
C34 C33 C32 111.6(6) ?
C34 C33 H331 109.3(4) ?
C32 C33 H331 109.3(3) ?
C34 C33 H332 109.3(4) ?
C32 C33 H332 109.3(3) ?
H331 C33 H332 108.0 ?
C33 C34 H341 109.5(4) ?
C33 C34 H342 109.5(4) ?
H341 C34 H342 109.5 ?
C33 C34 H343 109.5(4) ?
H341 C34 H343 109.5 ?
H342 C34 H343 109.5 ?
C42 C41 N1 116.1(4) ?
C42 C41 H411 108.3(3) ?
N1 C41 H411 108.3(2) ?
C42 C41 H412 108.3(3) ?
N1 C41 H412 108.3(2) ?
H411 C41 H412 107.4 ?
C41 C42 C43 109.4(4) ?
C41 C42 H421 109.8(3) ?
C43 C42 H421 109.8(3) ?
C41 C42 H422 109.8(3) ?
C43 C42 H422 109.8(3) ?
H421 C42 H422 108.2 ?
C44 C43 C42 112.7(5) ?
C44 C43 H431 109.0(4) ?
C42 C43 H431 109.0(3) ?
C44 C43 H432 109.0(4) ?
C42 C43 H432 109.0(3) ?
H431 C43 H432 107.8 ?
C43 C44 H441 109.5(4) ?
C43 C44 H442 109.5(4) ?
H441 C44 H442 109.5 ?
C43 C44 H443 109.5(4) ?
H441 C44 H443 109.5 ?
H442 C44 H443 109.5 ?

loop_
_geom_bond_atom_site_label_1
_geom_bond_atom_site_label_2
_geom_bond_distance
_geom_bond_publ_flag
W C1 1.925(5) y
W C3 1.929(6) y
W C2 1.932(5) y
W C8 2.351(5) ?
W C7 2.361(5) ?
W C4 2.364(5) ?
W C6 2.383(5) ?
W C5 2.384(6) ?
C1 O1 1.168(6) y
C2 O2 1.167(6) y
C3 O3 1.164(7) y
C4 C5 1.403(8) y
C4 C8 1.425(8) y
C4 H4 0.97(6) ?
C5 C6 1.406(9) y
C5 H5 0.96(6) ?
C6 C7 1.406(9) y
C6 H6 0.81(6) ?
C7 C8 1.443(7) y
C7 H7 1.11(6) ?
C8 C9 1.450(7) y
C9 O92 1.255(6) y
C9 O91 1.288(6) y
O91 H91 1.17(6) y
N1 C31 1.507(5) ?
N1 C11 1.511(5) ?
N1 C41 1.516(5) ?
N1 C21 1.530(5) ?
C11 C12 1.506(6) ?
C11 H111 0.97 ?
C11 H112 0.97 ?
C12 C13 1.506(7) ?
C12 H121 0.97 ?
C12 H122 0.97 ?
C13 C14 1.499(8) ?
C13 H131 0.97 ?
C13 H132 0.97 ?
C14 H141 0.96 ?
C14 H142 0.96 ?
C14 H143 0.96 ?
C21 C22 1.505(7) ?
C21 H211 0.97 ?
C21 H212 0.97 ?
C22 C23 1.539(7) ?
C22 H221 0.97 ?
C22 H222 0.97 ?
C23 C24 1.509(8) ?
C23 H231 0.97 ?
C23 H232 0.97 ?
C24 H241 0.96 ?
C24 H242 0.96 ?
C24 H243 0.96 ?
C31 C32 1.518(7) ?
C31 H31 0.97 ?
C31 H312 0.97 ?
C32 C33 1.516(7) ?
C32 H321 0.97 ?
C32 H322 0.97 ?
C33 C34 1.496(9) ?
C33 H331 0.97 ?
C33 H332 0.97 ?
C34 H341 0.96 ?
C34 H342 0.96 ?
C34 H343 0.96 ?
C41 C42 1.502(6) ?
C41 H411 0.97 ?
C41 H412 0.97 ?
C42 C43 1.520(7) ?
C42 H421 0.97 ?
C42 H422 0.97 ?
C43 C44 1.489(8) ?
C43 H431 0.97 ?
C43 H432 0.97 ?
C44 H441 0.96 ?
C44 H442 0.96 ?
C44 H443 0.96 ?
